data_4131309
loop_
_publ_author_name
'Schulte, Thorben R.'
'Holstein, Julian J.'
'Krause, Lennard'
'Michel, Reent'
'Stalke, Dietmar'
'Sakuda, Eri'
'Umakoshi, Keisuke'
'Longhi, Giovanna'
'Abbate, Sergio'
'Clever, Guido H.'

_publ_section_title
;
 Chiral-at-Metal Phosphorescent Square-Planar Pt(II)-Complexes from an
 Achiral Organometallic Ligand.
;
_journal_issue 20
_journal_name_full 'Journal of the American Chemical Society'
_journal_page_first 6863
_journal_page_last 6866
_journal_paper_doi 10.1021/jacs.7b03963
_journal_volume 139
_journal_year 2017
_chemical_formula_moiety 'C42 H24 N2 Pt'
_chemical_formula_sum 'C42 H24 N2 Pt'
_chemical_formula_weight 751.72
_space_group_crystal_system monoclinic
_space_group_IT_number 4
_space_group_name_Hall 'P 2yb'
_space_group_name_H-M_alt 'P 1 21 1'
_atom_sites_solution_hydrogens geom
_audit_creation_method SHELXL-2014/7
_cell_angle_alpha 90
_cell_angle_beta 96.984(3)
_cell_angle_gamma 90
_cell_formula_units_Z 4
_cell_length_a 17.5938(12)
_cell_length_b 9.2189(6)
_cell_length_c 18.8427(14)
_cell_measurement_reflns_used 9920
_cell_measurement_temperature 100(2)
_cell_measurement_theta_max 31.07
_cell_measurement_theta_min 2.50
_cell_volume 3033.5(4)
_computing_cell_refinement 'SAINT V8.34A (Bruker AXS Inc., 2013)'
_computing_data_collection 'Bruker Instrument Service v4.2.3'
_computing_data_reduction 'SAINT V8.34A (Bruker AXS Inc., 2013)'
_computing_structure_refinement 'SHELXL-2014/7 (Sheldrick, 2014)'
_computing_structure_solution 'SHELXT-2014/7 (Sheldrick, 2014)'
_diffrn_ambient_temperature 100(2)
_diffrn_measured_fraction_theta_full 0.998
_diffrn_measured_fraction_theta_max 0.919
_diffrn_measurement_device_type 'Bruker D8 Venture CMOS with Photon 100'
_diffrn_measurement_method 'omega and phi scans'
_diffrn_radiation_monochromator 'multilayer optics'
_diffrn_radiation_type MoK\a
_diffrn_radiation_wavelength 0.71073
_diffrn_reflns_av_R_equivalents 0.0565
_diffrn_reflns_av_unetI/netI 0.0486
_diffrn_reflns_Laue_measured_fraction_full 0.998
_diffrn_reflns_Laue_measured_fraction_max 0.919
_diffrn_reflns_limit_h_max 25
_diffrn_reflns_limit_h_min -25
_diffrn_reflns_limit_k_max 13
_diffrn_reflns_limit_k_min -13
_diffrn_reflns_limit_l_max 27
_diffrn_reflns_limit_l_min -27
_diffrn_reflns_number 152787
_diffrn_reflns_point_group_measured_fraction_full 0.999
_diffrn_reflns_point_group_measured_fraction_max 0.896
_diffrn_reflns_theta_full 25.242
_diffrn_reflns_theta_max 32.251
_diffrn_reflns_theta_min 2.451
_diffrn_source_type 'INCOATEC microfocus sealed tube'
_exptl_absorpt_coefficient_mu 4.660
_exptl_absorpt_correction_T_max 0.7464
_exptl_absorpt_correction_T_min 0.6273
_exptl_absorpt_correction_type multi-scan
_exptl_absorpt_process_details 'SADABS-2014/5 (Bruker AXS Inc.)'
_exptl_crystal_colour 'light yellow'
_exptl_crystal_density_diffrn 1.646
_exptl_crystal_description plate
_exptl_crystal_F_000 1472
_exptl_crystal_size_max 0.192
_exptl_crystal_size_mid 0.059
_exptl_crystal_size_min 0.050
_refine_diff_density_max 0.769
_refine_diff_density_min -0.936
_refine_diff_density_rms 0.134
_refine_ls_abs_structure_details
;
 Flack x determined using 6281 quotients [(I+)-(I-)]/[(I+)+(I-)]
 (Parsons, Flack and Wagner, Acta Cryst. B69 (2013) 249-259).
;
_refine_ls_abs_structure_Flack 0.142(9)
_refine_ls_extinction_method none
_refine_ls_goodness_of_fit_ref 1.035
_refine_ls_hydrogen_treatment constr
_refine_ls_matrix_type full
_refine_ls_number_parameters 811
_refine_ls_number_reflns 19280
_refine_ls_number_restraints 649
_refine_ls_restrained_S_all 1.023
_refine_ls_R_factor_all 0.0564
_refine_ls_R_factor_gt 0.0307
_refine_ls_shift/su_max 0.001
_refine_ls_shift/su_mean 0.000
_refine_ls_structure_factor_coef Fsqd
_refine_ls_weighting_details 'w=1/[\s^2^(Fo^2^)+(0.0122P)^2^+4.2888P] where P=(Fo^2^+2Fc^2^)/3'
_refine_ls_weighting_scheme calc
_refine_ls_wR_factor_gt 0.0445
_refine_ls_wR_factor_ref 0.0487
_reflns_Friedel_coverage 0.848
_reflns_Friedel_fraction_full 0.999
_reflns_Friedel_fraction_max 0.869
_reflns_number_gt 15142
_reflns_number_total 19280
_reflns_threshold_expression 'I > 2\s(I)'
_cod_data_source_file ja7b03963_si_004.cif
_cod_data_source_block tsk9
_cod_original_sg_symbol_H-M 'P 21'
_cod_database_code 4131309
_shelx_shelxl_version_number 2014/7
_shelx_space_group_comment
;
The symmetry employed for this shelxl refinement is uniquely defined
by the following loop, which should always be used as a source of
symmetry information in preference to the above space-group names.
They are only intended as comments.
;
_shelx_estimated_absorpt_t_min 0.468
_shelx_estimated_absorpt_t_max 0.800

loop_
_space_group_symop_operation_xyz
'x, y, z'
'-x, y+1/2, -z'

loop_
_atom_site_label
_atom_site_type_symbol
_atom_site_fract_x
_atom_site_fract_y
_atom_site_fract_z
_atom_site_U_iso_or_equiv
_atom_site_adp_type
_atom_site_occupancy
_atom_site_site_symmetry_order
_atom_site_calc_flag
_atom_site_refinement_flags_posn
_atom_site_refinement_flags_adp
Pt1 Pt 0.74458(2) 0.70685(2) 0.75793(2) 0.01583(12) Uani 1 1 d . .
Pt2 Pt 0.74636(2) 0.31539(2) 0.25818(2) 0.01425(11) Uani 1 1 d . .
C1_1 C 0.6168(5) 0.9252(12) 0.7352(6) 0.0195(19) Uani 1 1 d . U
C2_1 C 0.6924(5) 0.8995(11) 0.7710(5) 0.0168(18) Uani 1 1 d . U
C3_1 C 0.7251(5) 1.0103(12) 0.8106(6) 0.025(2) Uani 1 1 d . U
H3_1 H 0.7753 0.9963 0.8344 0.030 Uiso 1 1 calc R U
C4_1 C 0.6900(6) 1.1438(12) 0.8186(6) 0.025(2) Uani 1 1 d . U
H4_1 H 0.7160 1.2182 0.8468 0.030 Uiso 1 1 calc R U
C5_1 C 0.6146(6) 1.1666(12) 0.7839(6) 0.026(2) Uani 1 1 d . U
H5_1 H 0.5885 1.2555 0.7892 0.031 Uiso 1 1 calc R U
C6_1 C 0.5804(5) 1.0564(12) 0.7423(6) 0.023(2) Uani 1 1 d . U
H6_1 H 0.5306 1.0709 0.7178 0.028 Uiso 1 1 calc R U
C7_1 C 0.5803(5) 0.8086(13) 0.6949(6) 0.022(2) Uani 1 1 d . U
C8_1 C 0.5461(5) 0.7192(13) 0.6597(6) 0.023(2) Uani 1 1 d . U
C9_1 C 0.5073(5) 0.6050(12) 0.6148(6) 0.0226(19) Uani 1 1 d . U
C10_1 C 0.4351(6) 0.6286(13) 0.5799(6) 0.028(2) Uani 1 1 d . U
H10_1 H 0.4093 0.7170 0.5870 0.034 Uiso 1 1 calc R U
C11_1 C 0.3995(6) 0.5238(14) 0.5342(7) 0.035(3) Uani 1 1 d . U
H11_1 H 0.3510 0.5435 0.5079 0.042 Uiso 1 1 calc R U
C12_1 C 0.4338(6) 0.3926(13) 0.5268(6) 0.032(2) Uani 1 1 d . U
H12_1 H 0.4082 0.3203 0.4970 0.039 Uiso 1 1 calc R U
C13_1 C 0.5061(5) 0.3644(12) 0.5629(6) 0.027(2) Uani 1 1 d . U
H13_1 H 0.5298 0.2734 0.5571 0.032 Uiso 1 1 calc R U
C14_1 C 0.5438(5) 0.4689(12) 0.6074(6) 0.0219(19) Uani 1 1 d . U
C15_1 C 0.6204(5) 0.4459(12) 0.6416(6) 0.0214(19) Uani 1 1 d . U
C16_1 C 0.6842(5) 0.4303(12) 0.6675(5) 0.023(2) Uani 1 1 d . U
C17_1 C 0.7618(6) 0.4028(12) 0.7025(6) 0.024(2) Uani 1 1 d . U
N18_1 N 0.7957(4) 0.5081(10) 0.7436(4) 0.0256(17) Uani 1 1 d . U
C19_1 C 0.8676(6) 0.4791(14) 0.7816(6) 0.030(2) Uani 1 1 d . U
H19_1 H 0.8923 0.5512 0.8121 0.037 Uiso 1 1 calc R U
C20_1 C 0.9030(6) 0.3463(14) 0.7750(6) 0.033(2) Uani 1 1 d . U
H20_1 H 0.9517 0.3280 0.8013 0.040 Uiso 1 1 calc R U
C21_1 C 0.8689(6) 0.2433(13) 0.7317(6) 0.033(2) Uani 1 1 d . U
H21_1 H 0.8940 0.1534 0.7263 0.040 Uiso 1 1 calc R U
C22_1 C 0.7969(6) 0.2687(12) 0.6949(6) 0.027(2) Uani 1 1 d . U
H22_1 H 0.7719 0.1960 0.6650 0.033 Uiso 1 1 calc R U
C1_2 C 0.7396(5) 0.6421(11) 0.9138(5) 0.0179(18) Uani 1 1 d . U
C2_2 C 0.7008(5) 0.6266(11) 0.8440(5) 0.0162(18) Uani 1 1 d . U
C3_2 C 0.6336(5) 0.5515(12) 0.8391(6) 0.0223(19) Uani 1 1 d . U
H3_2 H 0.6049 0.5426 0.7932 0.027 Uiso 1 1 calc R U
C4_2 C 0.6044(5) 0.4876(12) 0.8962(6) 0.022(2) Uani 1 1 d . U
H4_2 H 0.5580 0.4337 0.8894 0.027 Uiso 1 1 calc R U
C5_2 C 0.6442(5) 0.5040(12) 0.9634(6) 0.023(2) Uani 1 1 d . U
H5_2 H 0.6256 0.4601 1.0035 0.027 Uiso 1 1 calc R U
C6_2 C 0.7100(5) 0.5829(12) 0.9725(6) 0.023(2) Uani 1 1 d . U
H6_2 H 0.7359 0.5976 1.0192 0.028 Uiso 1 1 calc R U
C7_2 C 0.8119(5) 0.7177(13) 0.9210(5) 0.0219(19) Uani 1 1 d . U
C8_2 C 0.8714(5) 0.7713(12) 0.9287(6) 0.025(2) Uani 1 1 d . U
C9_2 C 0.9468(5) 0.8405(12) 0.9373(6) 0.0228(18) Uani 1 1 d . U
C10_2 C 0.9896(6) 0.8528(14) 1.0050(7) 0.031(2) Uani 1 1 d . U
H10_2 H 0.9708 0.8136 1.0461 0.037 Uiso 1 1 calc R U
C11_2 C 1.0599(6) 0.9231(15) 1.0108(7) 0.034(2) Uani 1 1 d . U
H11_2 H 1.0889 0.9318 1.0566 0.041 Uiso 1 1 calc R U
C12_2 C 1.0882(6) 0.9792(14) 0.9536(7) 0.035(2) Uani 1 1 d . U
H12_2 H 1.1363 1.0272 0.9599 0.042 Uiso 1 1 calc R U
C13_2 C 1.0483(6) 0.9681(14) 0.8856(7) 0.033(2) Uani 1 1 d . U
H13_2 H 1.0688 1.0083 0.8456 0.039 Uiso 1 1 calc R U
C14_2 C 0.9772(5) 0.8965(12) 0.8767(6) 0.0228(19) Uani 1 1 d . U
C15_2 C 0.9357(5) 0.8809(12) 0.8064(6) 0.024(2) Uani 1 1 d . U
C16_2 C 0.9025(5) 0.8627(12) 0.7463(6) 0.0219(19) Uani 1 1 d . U
C17_2 C 0.8607(5) 0.8518(10) 0.6773(5) 0.0188(18) Uani 1 1 d . U
N18_2 N 0.7915(4) 0.7879(10) 0.6696(5) 0.0214(17) Uani 1 1 d . U
C19_2 C 0.7510(5) 0.7751(12) 0.6018(5) 0.0215(19) Uani 1 1 d . U
H19_2 H 0.7023 0.7291 0.5960 0.026 Uiso 1 1 calc R U
C20_2 C 0.7813(5) 0.8292(14) 0.5429(6) 0.029(2) Uani 1 1 d . U
H20_2 H 0.7532 0.8197 0.4968 0.034 Uiso 1 1 calc R U
C21_2 C 0.8514(6) 0.8964(14) 0.5501(6) 0.032(2) Uani 1 1 d . U
H21_2 H 0.8717 0.9332 0.5092 0.038 Uiso 1 1 calc R U
C22_2 C 0.8930(6) 0.9106(13) 0.6187(6) 0.028(2) Uani 1 1 d . U
H22_2 H 0.9412 0.9582 0.6252 0.033 Uiso 1 1 calc R U
C1_3 C 0.7404(5) 0.3760(12) 0.4120(5) 0.0199(19) Uani 1 1 d . U
C2_3 C 0.7029(5) 0.3966(11) 0.3433(5) 0.0152(17) Uani 1 1 d . U
C3_3 C 0.6344(5) 0.4754(11) 0.3349(6) 0.0199(18) Uani 1 1 d . U
H3_3 H 0.6078 0.4903 0.2885 0.024 Uiso 1 1 calc R U
C4_3 C 0.6052(6) 0.5322(13) 0.3950(6) 0.026(2) Uani 1 1 d . U
H4_3 H 0.5586 0.5851 0.3888 0.031 Uiso 1 1 calc R U
C5_3 C 0.6429(5) 0.5130(13) 0.4632(6) 0.025(2) Uani 1 1 d . U
H5_3 H 0.6228 0.5537 0.5033 0.029 Uiso 1 1 calc R U
C6_3 C 0.7103(5) 0.4336(13) 0.4723(6) 0.024(2) Uani 1 1 d . U
H6_3 H 0.7361 0.4178 0.5189 0.029 Uiso 1 1 calc R U
C7_3 C 0.8116(5) 0.2987(12) 0.4230(5) 0.0210(19) Uani 1 1 d . U
C8_3 C 0.8734(5) 0.2394(11) 0.4303(5) 0.0193(18) Uani 1 1 d . U
C9_3 C 0.9459(5) 0.1705(12) 0.4362(6) 0.0241(19) Uani 1 1 d . U
C10_3 C 0.9902(5) 0.1578(13) 0.5036(6) 0.027(2) Uani 1 1 d . U
H10_3 H 0.9717 0.1991 0.5444 0.033 Uiso 1 1 calc R U
C11_3 C 1.0589(6) 0.0875(15) 0.5116(7) 0.036(3) Uani 1 1 d . U
H11_3 H 1.0872 0.0765 0.5575 0.044 Uiso 1 1 calc R U
C12_3 C 1.0874(6) 0.0310(15) 0.4497(7) 0.037(3) Uani 1 1 d . U
H12_3 H 1.1348 -0.0194 0.4545 0.044 Uiso 1 1 calc R U
C13_3 C 1.0482(5) 0.0482(13) 0.3847(6) 0.029(2) Uani 1 1 d . U
H13_3 H 1.0695 0.0132 0.3441 0.034 Uiso 1 1 calc R U
C14_3 C 0.9767(5) 0.1163(12) 0.3753(6) 0.024(2) Uani 1 1 d . U
C15_3 C 0.9369(5) 0.1351(12) 0.3052(6) 0.023(2) Uani 1 1 d . U
C16_3 C 0.9013(5) 0.1515(12) 0.2485(6) 0.0217(19) Uani 1 1 d . U
C17_3 C 0.8631(5) 0.1624(11) 0.1765(6) 0.0218(19) Uani 1 1 d . U
N18_3 N 0.7928(4) 0.2315(10) 0.1688(5) 0.0189(16) Uani 1 1 d . U
C19_3 C 0.7570(5) 0.2414(12) 0.1038(6) 0.024(2) Uani 1 1 d . U
H19_3 H 0.7089 0.2898 0.0983 0.028 Uiso 1 1 calc R U
C20_3 C 0.7828(6) 0.1878(14) 0.0428(6) 0.030(2) Uani 1 1 d . U
H20_3 H 0.7539 0.1987 -0.0028 0.036 Uiso 1 1 calc R U
C21_3 C 0.8527(6) 0.1175(12) 0.0511(6) 0.030(2) Uani 1 1 d . U
H21_3 H 0.8726 0.0763 0.0111 0.036 Uiso 1 1 calc R U
C22_3 C 0.8924(6) 0.1083(13) 0.1172(6) 0.027(2) Uani 1 1 d . U
H22_3 H 0.9414 0.0636 0.1229 0.032 Uiso 1 1 calc R U
C1_4 C 0.7632(5) 0.6138(11) 0.2007(5) 0.0189(18) Uani 1 1 d . U
C2_4 C 0.7992(5) 0.5051(10) 0.2498(5) 0.0164(16) Uani 1 1 d . U
C3_4 C 0.8699(5) 0.5374(12) 0.2847(5) 0.0223(19) Uani 1 1 d . U
H3_4 H 0.8945 0.4672 0.3164 0.027 Uiso 1 1 calc R U
C4_4 C 0.9078(6) 0.6676(12) 0.2762(6) 0.028(2) Uani 1 1 d . U
H4_4 H 0.9558 0.6875 0.3034 0.034 Uiso 1 1 calc R U
C5_4 C 0.8733(6) 0.7696(12) 0.2263(6) 0.032(2) Uani 1 1 d . U
H5_4 H 0.8993 0.8575 0.2186 0.039 Uiso 1 1 calc R U
C6_4 C 0.8031(6) 0.7436(12) 0.1892(6) 0.028(2) Uani 1 1 d . U
H6_4 H 0.7809 0.8127 0.1555 0.034 Uiso 1 1 calc R U
C7_4 C 0.6880(5) 0.5943(11) 0.1668(5) 0.0195(19) Uani 1 1 d . U
C8_4 C 0.6229(5) 0.5771(12) 0.1386(5) 0.0210(19) Uani 1 1 d . U
C9_4 C 0.5466(5) 0.5482(12) 0.1058(5) 0.0197(18) Uani 1 1 d . U
C10_4 C 0.5078(6) 0.6515(13) 0.0601(6) 0.027(2) Uani 1 1 d . U
H10_4 H 0.5313 0.7426 0.0535 0.033 Uiso 1 1 calc R U
C11_4 C 0.4364(6) 0.6227(14) 0.0249(6) 0.032(2) Uani 1 1 d . U
H11_4 H 0.4121 0.6920 -0.0077 0.039 Uiso 1 1 calc R U
C12_4 C 0.3993(6) 0.4932(13) 0.0363(6) 0.028(2) Uani 1 1 d . U
H12_4 H 0.3490 0.4762 0.0133 0.033 Uiso 1 1 calc R U
C13_4 C 0.4353(5) 0.3904(12) 0.0806(6) 0.022(2) Uani 1 1 d . U
H13_4 H 0.4097 0.3018 0.0877 0.027 Uiso 1 1 calc R U
C14_4 C 0.5103(5) 0.4135(12) 0.1163(5) 0.0192(18) Uani 1 1 d . U
C15_4 C 0.5477(5) 0.3069(12) 0.1584(5) 0.0186(18) Uani 1 1 d . U
C16_4 C 0.5811(5) 0.2112(12) 0.1943(6) 0.0198(19) Uani 1 1 d . U
C17_4 C 0.6183(5) 0.0974(11) 0.2381(5) 0.0176(18) Uani 1 1 d . U
N18_4 N 0.6888(4) 0.1154(9) 0.2683(4) 0.0157(15) Uani 1 1 d . U
C19_4 C 0.7245(5) 0.0048(12) 0.3083(6) 0.022(2) Uani 1 1 d . U
H19_4 H 0.7748 0.0194 0.3320 0.026 Uiso 1 1 calc R U
C20_4 C 0.6893(6) -0.1259(12) 0.3149(6) 0.028(2) Uani 1 1 d . U
H20_4 H 0.7150 -0.2020 0.3420 0.033 Uiso 1 1 calc R U
C21_4 C 0.6174(6) -0.1452(12) 0.2822(6) 0.027(2) Uani 1 1 d . U
H21_4 H 0.5929 -0.2362 0.2857 0.033 Uiso 1 1 calc R U
C22_4 C 0.5794(5) -0.0351(12) 0.2440(6) 0.024(2) Uani 1 1 d . U
H22_4 H 0.5283 -0.0477 0.2220 0.028 Uiso 1 1 calc R U

loop_
_atom_site_aniso_label
_atom_site_aniso_U_11
_atom_site_aniso_U_22
_atom_site_aniso_U_33
_atom_site_aniso_U_23
_atom_site_aniso_U_13
_atom_site_aniso_U_12
Pt1 0.0146(2) 0.0164(3) 0.0165(3) 0.0008(3) 0.0019(2) 0.0024(2)
Pt2 0.0147(2) 0.0124(2) 0.0159(3) 0.0007(3) 0.0032(2) -0.00166(19)
C1_1 0.018(3) 0.021(4) 0.020(4) 0.002(3) 0.004(3) 0.002(3)
C2_1 0.015(3) 0.019(4) 0.017(4) 0.002(3) 0.005(3) 0.002(3)
C3_1 0.021(4) 0.022(4) 0.031(5) -0.003(4) 0.003(4) 0.003(3)
C4_1 0.027(4) 0.021(4) 0.028(5) -0.003(3) 0.006(3) -0.002(3)
C5_1 0.031(4) 0.016(4) 0.032(5) -0.002(4) 0.012(3) 0.005(3)
C6_1 0.019(4) 0.023(4) 0.027(5) 0.001(3) 0.001(3) 0.003(3)
C7_1 0.019(4) 0.021(4) 0.025(5) 0.005(3) -0.001(3) 0.005(3)
C8_1 0.019(4) 0.024(4) 0.026(5) 0.004(3) 0.001(3) 0.004(3)
C9_1 0.025(4) 0.022(4) 0.022(5) 0.003(3) 0.006(3) -0.004(3)
C10_1 0.026(4) 0.023(5) 0.036(6) 0.006(4) 0.001(4) -0.005(3)
C11_1 0.029(4) 0.030(5) 0.041(6) 0.006(4) -0.014(4) -0.008(4)
C12_1 0.032(4) 0.027(4) 0.037(6) 0.003(4) -0.002(4) -0.015(3)
C13_1 0.029(4) 0.021(4) 0.030(5) -0.002(3) 0.004(3) -0.007(3)
C14_1 0.025(3) 0.021(4) 0.020(4) 0.003(3) 0.009(3) -0.005(3)
C15_1 0.028(3) 0.017(5) 0.021(4) 0.000(3) 0.010(3) 0.000(3)
C16_1 0.030(3) 0.020(5) 0.020(5) 0.003(4) 0.006(3) 0.003(3)
C17_1 0.028(4) 0.020(4) 0.025(5) 0.008(3) 0.010(3) 0.003(3)
N18_1 0.025(3) 0.031(4) 0.021(4) 0.006(3) 0.005(3) 0.012(3)
C19_1 0.025(4) 0.035(5) 0.031(5) 0.000(4) 0.001(4) 0.008(4)
C20_1 0.023(4) 0.039(5) 0.037(6) 0.007(4) 0.000(4) 0.018(3)
C21_1 0.040(4) 0.025(4) 0.037(5) 0.010(3) 0.008(3) 0.012(3)
C22_1 0.030(4) 0.019(4) 0.034(4) 0.003(3) 0.010(3) 0.003(3)
C1_2 0.018(3) 0.016(4) 0.018(4) 0.001(3) -0.003(3) 0.006(3)
C2_2 0.017(3) 0.013(4) 0.020(4) 0.000(3) 0.003(3) 0.006(3)
C3_2 0.025(4) 0.023(4) 0.019(4) -0.005(3) 0.001(3) 0.000(3)
C4_2 0.024(4) 0.021(5) 0.023(4) 0.001(3) 0.007(3) 0.001(4)
C5_2 0.023(4) 0.024(5) 0.021(4) 0.006(3) 0.005(3) 0.006(3)
C6_2 0.023(4) 0.030(5) 0.017(4) 0.007(3) 0.003(3) 0.008(3)
C7_2 0.024(3) 0.024(5) 0.017(5) 0.000(4) -0.001(3) 0.005(3)
C8_2 0.020(3) 0.033(5) 0.022(5) 0.000(4) 0.003(3) 0.006(3)
C9_2 0.020(3) 0.021(4) 0.027(4) -0.001(3) 0.000(3) 0.001(3)
C10_2 0.028(4) 0.035(6) 0.030(5) -0.009(4) 0.001(3) 0.001(4)
C11_2 0.027(4) 0.038(5) 0.034(5) -0.016(4) -0.007(3) 0.002(4)
C12_2 0.021(4) 0.036(5) 0.046(5) -0.014(4) -0.002(3) -0.002(4)
C13_2 0.023(4) 0.037(6) 0.038(5) -0.003(4) 0.005(3) -0.004(4)
C14_2 0.020(3) 0.019(4) 0.028(4) 0.000(3) -0.001(3) 0.003(3)
C15_2 0.018(4) 0.024(5) 0.030(4) 0.005(3) 0.008(3) 0.001(4)
C16_2 0.018(4) 0.020(5) 0.029(4) 0.002(3) 0.006(3) 0.002(3)
C17_2 0.023(3) 0.011(4) 0.024(4) 0.004(3) 0.005(3) 0.003(3)
N18_2 0.026(3) 0.018(4) 0.020(4) -0.002(3) 0.005(3) 0.004(3)
C19_2 0.020(3) 0.026(5) 0.019(4) -0.002(3) 0.000(3) 0.000(3)
C20_2 0.028(4) 0.034(6) 0.023(5) 0.006(4) 0.000(3) 0.002(4)
C21_2 0.037(4) 0.037(6) 0.023(5) 0.004(4) 0.010(3) 0.000(4)
C22_2 0.029(4) 0.026(6) 0.028(4) 0.002(4) 0.005(3) -0.007(4)
C1_3 0.015(3) 0.024(5) 0.021(4) -0.001(3) 0.007(3) -0.004(3)
C2_3 0.016(3) 0.013(4) 0.018(4) -0.001(3) 0.007(3) 0.000(3)
C3_3 0.025(4) 0.016(4) 0.019(4) -0.002(3) 0.005(3) 0.002(3)
C4_3 0.028(4) 0.022(5) 0.030(5) 0.000(4) 0.010(3) 0.007(4)
C5_3 0.027(4) 0.025(5) 0.023(4) -0.005(4) 0.012(3) -0.003(4)
C6_3 0.023(4) 0.029(5) 0.021(4) 0.004(4) 0.003(3) -0.003(4)
C7_3 0.022(3) 0.025(5) 0.017(5) 0.002(4) 0.003(3) -0.007(3)
C8_3 0.023(3) 0.019(4) 0.015(4) 0.001(3) -0.001(3) -0.005(3)
C9_3 0.019(3) 0.026(5) 0.027(4) 0.011(3) 0.001(3) -0.004(3)
C10_3 0.023(4) 0.036(6) 0.022(4) 0.009(3) -0.001(3) -0.002(3)
C11_3 0.028(4) 0.044(6) 0.035(5) 0.012(4) -0.006(4) 0.003(4)
C12_3 0.022(4) 0.041(6) 0.048(5) 0.012(4) 0.004(4) 0.015(4)
C13_3 0.022(4) 0.027(5) 0.038(5) 0.008(4) 0.006(3) 0.005(4)
C14_3 0.019(3) 0.027(5) 0.028(4) 0.009(3) 0.002(3) -0.001(3)
C15_3 0.018(4) 0.021(5) 0.030(4) 0.006(3) 0.005(3) 0.000(3)
C16_3 0.020(4) 0.020(5) 0.027(4) 0.004(3) 0.006(3) 0.003(3)
C17_3 0.020(3) 0.021(5) 0.025(4) 0.006(3) 0.005(3) 0.001(3)
N18_3 0.020(3) 0.015(4) 0.022(4) -0.003(3) 0.004(3) -0.003(3)
C19_3 0.021(3) 0.025(5) 0.024(4) -0.002(3) 0.000(3) 0.001(3)
C20_3 0.039(4) 0.033(6) 0.020(5) 0.001(4) 0.005(3) 0.002(4)
C21_3 0.043(5) 0.023(5) 0.026(5) -0.002(4) 0.012(4) 0.010(4)
C22_3 0.029(4) 0.025(5) 0.029(4) 0.004(4) 0.014(3) 0.005(4)
C1_4 0.025(3) 0.016(4) 0.018(4) 0.004(3) 0.009(3) -0.004(3)
C2_4 0.020(3) 0.017(3) 0.014(3) 0.000(3) 0.009(3) 0.001(3)
C3_4 0.025(4) 0.023(4) 0.019(4) 0.000(3) 0.004(3) -0.006(3)
C4_4 0.026(4) 0.023(4) 0.036(5) -0.001(4) 0.006(3) -0.008(3)
C5_4 0.031(4) 0.022(4) 0.046(5) 0.005(4) 0.014(3) -0.010(3)
C6_4 0.034(4) 0.017(4) 0.037(5) 0.005(3) 0.014(3) -0.002(3)
C7_4 0.028(3) 0.011(4) 0.022(5) 0.006(3) 0.011(3) 0.000(3)
C8_4 0.029(3) 0.017(5) 0.018(4) 0.001(3) 0.006(3) 0.001(3)
C9_4 0.022(3) 0.020(4) 0.017(4) 0.003(3) 0.006(3) 0.005(3)
C10_4 0.031(4) 0.026(5) 0.027(5) 0.007(4) 0.010(3) 0.006(3)
C11_4 0.031(4) 0.039(5) 0.027(5) 0.016(4) 0.005(3) 0.015(4)
C12_4 0.024(4) 0.032(5) 0.027(5) 0.000(4) 0.002(3) 0.008(3)
C13_4 0.019(4) 0.023(5) 0.024(5) -0.001(4) 0.000(3) -0.001(3)
C14_4 0.018(3) 0.023(4) 0.017(4) -0.001(3) 0.004(3) 0.002(3)
C15_4 0.017(3) 0.017(4) 0.023(4) -0.004(3) 0.004(3) -0.004(3)
C16_4 0.018(4) 0.018(4) 0.024(5) 0.001(3) 0.003(3) -0.004(3)
C17_4 0.019(3) 0.014(4) 0.020(4) 0.001(3) 0.005(3) -0.001(3)
N18_4 0.018(3) 0.013(3) 0.017(3) 0.002(3) 0.005(2) -0.001(2)
C19_4 0.020(4) 0.021(4) 0.026(5) 0.006(3) 0.005(3) 0.004(3)
C20_4 0.033(4) 0.016(4) 0.034(5) 0.009(4) 0.007(4) 0.004(3)
C21_4 0.034(4) 0.017(4) 0.031(5) 0.001(4) 0.006(4) -0.002(3)
C22_4 0.022(4) 0.018(4) 0.030(5) 0.000(3) 0.002(4) -0.006(3)

loop_
_atom_type_symbol
_atom_type_description
_atom_type_scat_dispersion_real
_atom_type_scat_dispersion_imag
_atom_type_scat_source
C C 0.0033 0.0016 'International Tables Vol C Tables 4.2.6.8 and 6.1.1.4'
H H 0.0000 0.0000 'International Tables Vol C Tables 4.2.6.8 and 6.1.1.4'
N N 0.0061 0.0033 'International Tables Vol C Tables 4.2.6.8 and 6.1.1.4'
Pt Pt -1.7033 8.3905 'International Tables Vol C Tables 4.2.6.8 and 6.1.1.4'

loop_
_geom_angle_atom_site_label_1
_geom_angle_atom_site_label_2
_geom_angle_atom_site_label_3
_geom_angle
C2_2 Pt1 C2_1 90.0(4)
C2_2 Pt1 N18_1 89.7(4)
C2_1 Pt1 N18_1 178.8(3)
C2_2 Pt1 N18_2 179.0(3)
C2_1 Pt1 N18_2 90.7(4)
N18_1 Pt1 N18_2 89.6(3)
C2_4 Pt2 C2_3 87.9(4)
C2_4 Pt2 N18_3 91.6(3)
C2_3 Pt2 N18_3 179.5(4)
C2_4 Pt2 N18_4 179.0(3)
C2_3 Pt2 N18_4 91.2(3)
N18_3 Pt2 N18_4 89.3(3)
C6_1 C1_1 C7_1 121.9(9)
C6_1 C1_1 C2_1 120.8(10)
C7_1 C1_1 C2_1 117.3(9)
C3_1 C2_1 C1_1 116.3(9)
C3_1 C2_1 Pt1 124.1(7)
C1_1 C2_1 Pt1 119.6(7)
C2_1 C3_1 C4_1 124.3(9)
C2_1 C3_1 H3_1 117.9
C4_1 C3_1 H3_1 117.9
C3_1 C4_1 C5_1 118.8(10)
C3_1 C4_1 H4_1 120.6
C5_1 C4_1 H4_1 120.6
C6_1 C5_1 C4_1 118.1(10)
C6_1 C5_1 H5_1 121.0
C4_1 C5_1 H5_1 121.0
C5_1 C6_1 C1_1 121.8(9)
C5_1 C6_1 H6_1 119.1
C1_1 C6_1 H6_1 119.1
C8_1 C7_1 C1_1 175.2(11)
C7_1 C8_1 C9_1 177.0(11)
C10_1 C9_1 C14_1 119.6(10)
C10_1 C9_1 C8_1 120.1(10)
C14_1 C9_1 C8_1 120.4(9)
C9_1 C10_1 C11_1 120.4(11)
C9_1 C10_1 H10_1 119.8
C11_1 C10_1 H10_1 119.8
C12_1 C11_1 C10_1 120.4(10)
C12_1 C11_1 H11_1 119.8
C10_1 C11_1 H11_1 119.8
C11_1 C12_1 C13_1 120.3(11)
C11_1 C12_1 H12_1 119.9
C13_1 C12_1 H12_1 119.9
C14_1 C13_1 C12_1 120.4(11)
C14_1 C13_1 H13_1 119.8
C12_1 C13_1 H13_1 119.8
C13_1 C14_1 C9_1 118.7(9)
C13_1 C14_1 C15_1 121.4(10)
C9_1 C14_1 C15_1 119.7(10)
C16_1 C15_1 C14_1 177.4(11)
C15_1 C16_1 C17_1 176.2(12)
N18_1 C17_1 C22_1 122.1(9)
N18_1 C17_1 C16_1 117.5(9)
C22_1 C17_1 C16_1 120.4(10)
C17_1 N18_1 C19_1 117.9(9)
C17_1 N18_1 Pt1 123.2(6)
C19_1 N18_1 Pt1 118.8(7)
C20_1 C19_1 N18_1 120.8(11)
C20_1 C19_1 H19_1 119.6
N18_1 C19_1 H19_1 119.6
C21_1 C20_1 C19_1 120.3(10)
C21_1 C20_1 H20_1 119.8
C19_1 C20_1 H20_1 119.8
C20_1 C21_1 C22_1 119.8(11)
C20_1 C21_1 H21_1 120.1
C22_1 C21_1 H21_1 120.1
C21_1 C22_1 C17_1 119.1(11)
C21_1 C22_1 H22_1 120.5
C17_1 C22_1 H22_1 120.5
C6_2 C1_2 C2_2 121.0(9)
C6_2 C1_2 C7_2 121.7(9)
C2_2 C1_2 C7_2 117.3(9)
C3_2 C2_2 C1_2 115.6(9)
C3_2 C2_2 Pt1 123.0(8)
C1_2 C2_2 Pt1 121.4(7)
C2_2 C3_2 C4_2 124.5(10)
C2_2 C3_2 H3_2 117.8
C4_2 C3_2 H3_2 117.8
C5_2 C4_2 C3_2 118.3(10)
C5_2 C4_2 H4_2 120.9
C3_2 C4_2 H4_2 120.9
C6_2 C5_2 C4_2 120.3(10)
C6_2 C5_2 H5_2 119.9
C4_2 C5_2 H5_2 119.9
C5_2 C6_2 C1_2 120.3(10)
C5_2 C6_2 H6_2 119.8
C1_2 C6_2 H6_2 119.8
C8_2 C7_2 C1_2 176.2(12)
C7_2 C8_2 C9_2 179.1(12)
C10_2 C9_2 C14_2 119.3(9)
C10_2 C9_2 C8_2 120.9(10)
C14_2 C9_2 C8_2 119.8(9)
C11_2 C10_2 C9_2 118.9(11)
C11_2 C10_2 H10_2 120.5
C9_2 C10_2 H10_2 120.5
C12_2 C11_2 C10_2 121.9(11)
C12_2 C11_2 H11_2 119.0
C10_2 C11_2 H11_2 119.0
C11_2 C12_2 C13_2 121.1(11)
C11_2 C12_2 H12_2 119.4
C13_2 C12_2 H12_2 119.4
C12_2 C13_2 C14_2 119.2(11)
C12_2 C13_2 H13_2 120.4
C14_2 C13_2 H13_2 120.4
C13_2 C14_2 C9_2 119.6(10)
C13_2 C14_2 C15_2 120.0(10)
C9_2 C14_2 C15_2 120.4(9)
C16_2 C15_2 C14_2 177.2(11)
C15_2 C16_2 C17_2 175.4(11)
N18_2 C17_2 C22_2 122.0(9)
N18_2 C17_2 C16_2 119.5(9)
C22_2 C17_2 C16_2 118.5(9)
C17_2 N18_2 C19_2 119.5(9)
C17_2 N18_2 Pt1 120.9(7)
C19_2 N18_2 Pt1 119.6(6)
C20_2 C19_2 N18_2 120.1(9)
C20_2 C19_2 H19_2 119.9
N18_2 C19_2 H19_2 119.9
C21_2 C20_2 C19_2 121.0(10)
C21_2 C20_2 H20_2 119.5
C19_2 C20_2 H20_2 119.5
C20_2 C21_2 C22_2 119.4(10)
C20_2 C21_2 H21_2 120.3
C22_2 C21_2 H21_2 120.3
C17_2 C22_2 C21_2 117.9(10)
C17_2 C22_2 H22_2 121.1
C21_2 C22_2 H22_2 121.1
C2_3 C1_3 C6_3 121.0(9)
C2_3 C1_3 C7_3 120.6(9)
C6_3 C1_3 C7_3 118.4(9)
C1_3 C2_3 C3_3 118.7(9)
C1_3 C2_3 Pt2 120.6(7)
C3_3 C2_3 Pt2 120.7(7)
C2_3 C3_3 C4_3 119.8(10)
C2_3 C3_3 H3_3 120.1
C4_3 C3_3 H3_3 120.1
C5_3 C4_3 C3_3 121.5(10)
C5_3 C4_3 H4_3 119.3
C3_3 C4_3 H4_3 119.3
C4_3 C5_3 C6_3 119.2(10)
C4_3 C5_3 H5_3 120.4
C6_3 C5_3 H5_3 120.4
C5_3 C6_3 C1_3 119.8(10)
C5_3 C6_3 H6_3 120.1
C1_3 C6_3 H6_3 120.1
C8_3 C7_3 C1_3 176.4(11)
C7_3 C8_3 C9_3 178.0(10)
C10_3 C9_3 C14_3 118.4(9)
C10_3 C9_3 C8_3 120.0(10)
C14_3 C9_3 C8_3 121.5(9)
C11_3 C10_3 C9_3 121.5(11)
C11_3 C10_3 H10_3 119.3
C9_3 C10_3 H10_3 119.3
C10_3 C11_3 C12_3 118.7(11)
C10_3 C11_3 H11_3 120.7
C12_3 C11_3 H11_3 120.7
C13_3 C12_3 C11_3 120.8(10)
C13_3 C12_3 H12_3 119.6
C11_3 C12_3 H12_3 119.6
C12_3 C13_3 C14_3 121.7(11)
C12_3 C13_3 H13_3 119.1
C14_3 C13_3 H13_3 119.1
C13_3 C14_3 C9_3 118.7(10)
C13_3 C14_3 C15_3 120.4(10)
C9_3 C14_3 C15_3 120.9(9)
C16_3 C15_3 C14_3 177.3(10)
C15_3 C16_3 C17_3 174.4(11)
C22_3 C17_3 N18_3 119.9(9)
C22_3 C17_3 C16_3 124.1(9)
N18_3 C17_3 C16_3 116.0(9)
C19_3 N18_3 C17_3 116.9(9)
C19_3 N18_3 Pt2 122.2(6)
C17_3 N18_3 Pt2 121.0(7)
N18_3 C19_3 C20_3 125.8(9)
N18_3 C19_3 H19_3 117.1
C20_3 C19_3 H19_3 117.1
C19_3 C20_3 C21_3 116.9(10)
C19_3 C20_3 H20_3 121.5
C21_3 C20_3 H20_3 121.5
C22_3 C21_3 C20_3 119.1(10)
C22_3 C21_3 H21_3 120.5
C20_3 C21_3 H21_3 120.5
C21_3 C22_3 C17_3 121.4(10)
C21_3 C22_3 H22_3 119.3
C17_3 C22_3 H22_3 119.3
C7_4 C1_4 C6_4 119.6(9)
C7_4 C1_4 C2_4 120.8(8)
C6_4 C1_4 C2_4 119.5(8)
C3_4 C2_4 C1_4 117.1(9)
C3_4 C2_4 Pt2 124.0(7)
C1_4 C2_4 Pt2 118.9(6)
C2_4 C3_4 C4_4 123.6(10)
C2_4 C3_4 H3_4 118.2
C4_4 C3_4 H3_4 118.2
C3_4 C4_4 C5_4 118.5(9)
C3_4 C4_4 H4_4 120.8
C5_4 C4_4 H4_4 120.8
C6_4 C5_4 C4_4 120.8(10)
C6_4 C5_4 H5_4 119.6
C4_4 C5_4 H5_4 119.6
C5_4 C6_4 C1_4 120.3(10)
C5_4 C6_4 H6_4 119.8
C1_4 C6_4 H6_4 119.8
C8_4 C7_4 C1_4 179.1(11)
C7_4 C8_4 C9_4 176.7(11)
C10_4 C9_4 C14_4 119.0(9)
C10_4 C9_4 C8_4 119.9(10)
C14_4 C9_4 C8_4 121.1(9)
C11_4 C10_4 C9_4 120.8(11)
C11_4 C10_4 H10_4 119.6
C9_4 C10_4 H10_4 119.6
C10_4 C11_4 C12_4 120.7(10)
C10_4 C11_4 H11_4 119.7
C12_4 C11_4 H11_4 119.7
C13_4 C12_4 C11_4 119.9(9)
C13_4 C12_4 H12_4 120.0
C11_4 C12_4 H12_4 120.0
C12_4 C13_4 C14_4 121.3(10)
C12_4 C13_4 H13_4 119.3
C14_4 C13_4 H13_4 119.3
C15_4 C14_4 C13_4 121.1(9)
C15_4 C14_4 C9_4 120.7(8)
C13_4 C14_4 C9_4 118.2(9)
C16_4 C15_4 C14_4 178.6(12)
C15_4 C16_4 C17_4 178.0(10)
N18_4 C17_4 C22_4 121.2(9)
N18_4 C17_4 C16_4 119.8(9)
C22_4 C17_4 C16_4 118.9(8)
C17_4 N18_4 C19_4 119.4(8)
C17_4 N18_4 Pt2 120.5(7)
C19_4 N18_4 Pt2 120.1(6)
C20_4 C19_4 N18_4 121.4(9)
C20_4 C19_4 H19_4 119.3
N18_4 C19_4 H19_4 119.3
C21_4 C20_4 C19_4 119.1(10)
C21_4 C20_4 H20_4 120.5
C19_4 C20_4 H20_4 120.5
C20_4 C21_4 C22_4 120.8(10)
C20_4 C21_4 H21_4 119.6
C22_4 C21_4 H21_4 119.6
C21_4 C22_4 C17_4 118.2(9)
C21_4 C22_4 H22_4 120.9
C17_4 C22_4 H22_4 120.9

loop_
_geom_bond_atom_site_label_1
_geom_bond_atom_site_label_2
_geom_bond_distance
Pt1 C2_2 2.019(10)
Pt1 C2_1 2.028(10)
Pt1 N18_1 2.073(9)
Pt1 N18_2 2.084(9)
Pt2 C2_4 1.996(9)
Pt2 C2_3 2.004(9)
Pt2 N18_3 2.106(8)
Pt2 N18_4 2.124(8)
C1_1 C6_1 1.382(15)
C1_1 C7_1 1.423(15)
C1_1 C2_1 1.437(13)
C2_1 C3_1 1.352(14)
C3_1 C4_1 1.393(15)
C3_1 H3_1 0.9500
C4_1 C5_1 1.423(14)
C4_1 H4_1 0.9500
C5_1 C6_1 1.376(15)
C5_1 H5_1 0.9500
C6_1 H6_1 0.9500
C7_1 C8_1 1.177(15)
C8_1 C9_1 1.465(15)
C9_1 C10_1 1.375(14)
C9_1 C14_1 1.425(15)
C10_1 C11_1 1.391(16)
C10_1 H10_1 0.9500
C11_1 C12_1 1.365(17)
C11_1 H11_1 0.9500
C12_1 C13_1 1.392(14)
C12_1 H12_1 0.9500
C13_1 C14_1 1.391(15)
C13_1 H13_1 0.9500
C14_1 C15_1 1.437(14)
C15_1 C16_1 1.176(13)
C16_1 C17_1 1.465(13)
C17_1 N18_1 1.335(14)
C17_1 C22_1 1.397(15)
N18_1 C19_1 1.401(12)
C19_1 C20_1 1.386(16)
C19_1 H19_1 0.9500
C20_1 C21_1 1.345(17)
C20_1 H20_1 0.9500
C21_1 C22_1 1.387(15)
C21_1 H21_1 0.9500
C22_1 H22_1 0.9500
C1_2 C6_2 1.390(14)
C1_2 C2_2 1.414(13)
C1_2 C7_2 1.441(13)
C2_2 C3_2 1.363(13)
C3_2 C4_2 1.379(14)
C3_2 H3_2 0.9500
C4_2 C5_2 1.379(14)
C4_2 H4_2 0.9500
C5_2 C6_2 1.361(14)
C5_2 H5_2 0.9500
C6_2 H6_2 0.9500
C7_2 C8_2 1.151(13)
C8_2 C9_2 1.464(13)
C9_2 C10_2 1.404(15)
C9_2 C14_2 1.415(14)
C10_2 C11_2 1.389(15)
C10_2 H10_2 0.9500
C11_2 C12_2 1.344(18)
C11_2 H11_2 0.9500
C12_2 C13_2 1.388(16)
C12_2 H12_2 0.9500
C13_2 C14_2 1.406(14)
C13_2 H13_2 0.9500
C14_2 C15_2 1.441(14)
C15_2 C16_2 1.221(14)
C16_2 C17_2 1.417(14)
C17_2 N18_2 1.344(12)
C17_2 C22_2 1.410(14)
N18_2 C19_2 1.390(12)
C19_2 C20_2 1.382(14)
C19_2 H19_2 0.9500
C20_2 C21_2 1.372(15)
C20_2 H20_2 0.9500
C21_2 C22_2 1.412(15)
C21_2 H21_2 0.9500
C22_2 H22_2 0.9500
C1_3 C2_3 1.392(13)
C1_3 C6_3 1.415(14)
C1_3 C7_3 1.434(13)
C2_3 C3_3 1.399(13)
C3_3 C4_3 1.401(14)
C3_3 H3_3 0.9500
C4_3 C5_3 1.384(15)
C4_3 H4_3 0.9500
C5_3 C6_3 1.386(14)
C5_3 H5_3 0.9500
C6_3 H6_3 0.9500
C7_3 C8_3 1.210(13)
C8_3 C9_3 1.418(13)
C9_3 C10_3 1.413(14)
C9_3 C14_3 1.418(15)
C10_3 C11_3 1.364(15)
C10_3 H10_3 0.9500
C11_3 C12_3 1.423(17)
C11_3 H11_3 0.9500
C12_3 C13_3 1.339(16)
C12_3 H12_3 0.9500
C13_3 C14_3 1.397(13)
C13_3 H13_3 0.9500
C14_3 C15_3 1.427(14)
C15_3 C16_3 1.181(14)
C16_3 C17_3 1.443(14)
C17_3 C22_3 1.378(14)
C17_3 N18_3 1.383(12)
N18_3 C19_3 1.311(13)
C19_3 C20_3 1.378(14)
C19_3 H19_3 0.9500
C20_3 C21_3 1.382(14)
C20_3 H20_3 0.9500
C21_3 C22_3 1.354(16)
C21_3 H21_3 0.9500
C22_3 H22_3 0.9500
C1_4 C7_4 1.410(13)
C1_4 C6_4 1.417(13)
C1_4 C2_4 1.456(13)
C2_4 C3_4 1.367(13)
C3_4 C4_4 1.392(14)
C3_4 H3_4 0.9500
C4_4 C5_4 1.413(15)
C4_4 H4_4 0.9500
C5_4 C6_4 1.364(15)
C5_4 H5_4 0.9500
C6_4 H6_4 0.9500
C7_4 C8_4 1.213(13)
C8_4 C9_4 1.433(13)
C9_4 C10_4 1.404(14)
C9_4 C14_4 1.422(15)
C10_4 C11_4 1.374(15)
C10_4 H10_4 0.9500
C11_4 C12_4 1.389(17)
C11_4 H11_4 0.9500
C12_4 C13_4 1.367(15)
C12_4 H12_4 0.9500
C13_4 C14_4 1.422(13)
C13_4 H13_4 0.9500
C14_4 C15_4 1.380(14)
C15_4 C16_4 1.218(15)
C16_4 C17_4 1.442(14)
C17_4 N18_4 1.310(11)
C17_4 C22_4 1.411(14)
N18_4 C19_4 1.374(12)
C19_4 C20_4 1.367(15)
C19_4 H19_4 0.9500
C20_4 C21_4 1.348(15)
C20_4 H20_4 0.9500
C21_4 C22_4 1.371(15)
C21_4 H21_4 0.9500
C22_4 H22_4 0.9500

loop_
_geom_torsion_atom_site_label_1
_geom_torsion_atom_site_label_2
_geom_torsion_atom_site_label_3
_geom_torsion_atom_site_label_4
_geom_torsion
C6_1 C1_1 C2_1 C3_1 -0.6(15)
C7_1 C1_1 C2_1 C3_1 -178.3(10)
C6_1 C1_1 C2_1 Pt1 -178.9(8)
C7_1 C1_1 C2_1 Pt1 3.4(13)
C1_1 C2_1 C3_1 C4_1 0.5(17)
Pt1 C2_1 C3_1 C4_1 178.8(8)
C2_1 C3_1 C4_1 C5_1 0.6(18)
C3_1 C4_1 C5_1 C6_1 -1.6(16)
C4_1 C5_1 C6_1 C1_1 1.6(17)
C7_1 C1_1 C6_1 C5_1 177.1(10)
C2_1 C1_1 C6_1 C5_1 -0.5(16)
C14_1 C9_1 C10_1 C11_1 -3.8(17)
C8_1 C9_1 C10_1 C11_1 176.5(10)
C9_1 C10_1 C11_1 C12_1 4.0(18)
C10_1 C11_1 C12_1 C13_1 -2.5(18)
C11_1 C12_1 C13_1 C14_1 0.7(17)
C12_1 C13_1 C14_1 C9_1 -0.5(16)
C12_1 C13_1 C14_1 C15_1 -175.9(10)
C10_1 C9_1 C14_1 C13_1 2.0(15)
C8_1 C9_1 C14_1 C13_1 -178.3(10)
C10_1 C9_1 C14_1 C15_1 177.6(10)
C8_1 C9_1 C14_1 C15_1 -2.7(15)
C22_1 C17_1 N18_1 C19_1 -2.1(15)
C16_1 C17_1 N18_1 C19_1 175.3(9)
C22_1 C17_1 N18_1 Pt1 -178.7(7)
C16_1 C17_1 N18_1 Pt1 -1.3(13)
C17_1 N18_1 C19_1 C20_1 1.7(16)
Pt1 N18_1 C19_1 C20_1 178.4(8)
N18_1 C19_1 C20_1 C21_1 0.3(18)
C19_1 C20_1 C21_1 C22_1 -1.7(18)
C20_1 C21_1 C22_1 C17_1 1.3(17)
N18_1 C17_1 C22_1 C21_1 0.7(16)
C16_1 C17_1 C22_1 C21_1 -176.6(10)
C6_2 C1_2 C2_2 C3_2 0.3(14)
C7_2 C1_2 C2_2 C3_2 178.5(9)
C6_2 C1_2 C2_2 Pt1 -178.2(8)
C7_2 C1_2 C2_2 Pt1 0.0(12)
C1_2 C2_2 C3_2 C4_2 -2.7(15)
Pt1 C2_2 C3_2 C4_2 175.8(8)
C2_2 C3_2 C4_2 C5_2 2.2(17)
C3_2 C4_2 C5_2 C6_2 0.8(16)
C4_2 C5_2 C6_2 C1_2 -3.0(16)
C2_2 C1_2 C6_2 C5_2 2.4(16)
C7_2 C1_2 C6_2 C5_2 -175.6(10)
C14_2 C9_2 C10_2 C11_2 1.6(17)
C8_2 C9_2 C10_2 C11_2 -178.1(11)
C9_2 C10_2 C11_2 C12_2 -0.2(19)
C10_2 C11_2 C12_2 C13_2 -1(2)
C11_2 C12_2 C13_2 C14_2 -0.2(19)
C12_2 C13_2 C14_2 C9_2 1.6(17)
C12_2 C13_2 C14_2 C15_2 -178.6(11)
C10_2 C9_2 C14_2 C13_2 -2.3(16)
C8_2 C9_2 C14_2 C13_2 177.4(10)
C10_2 C9_2 C14_2 C15_2 177.9(10)
C8_2 C9_2 C14_2 C15_2 -2.4(16)
C22_2 C17_2 N18_2 C19_2 1.8(15)
C16_2 C17_2 N18_2 C19_2 -179.0(9)
C22_2 C17_2 N18_2 Pt1 -178.5(8)
C16_2 C17_2 N18_2 Pt1 0.8(13)
C17_2 N18_2 C19_2 C20_2 -0.6(15)
Pt1 N18_2 C19_2 C20_2 179.6(8)
N18_2 C19_2 C20_2 C21_2 -0.2(18)
C19_2 C20_2 C21_2 C22_2 -0.1(19)
N18_2 C17_2 C22_2 C21_2 -2.0(16)
C16_2 C17_2 C22_2 C21_2 178.8(10)
C20_2 C21_2 C22_2 C17_2 1.1(17)
C6_3 C1_3 C2_3 C3_3 -0.2(15)
C7_3 C1_3 C2_3 C3_3 -178.6(9)
C6_3 C1_3 C2_3 Pt2 179.7(8)
C7_3 C1_3 C2_3 Pt2 1.3(13)
C1_3 C2_3 C3_3 C4_3 0.3(15)
Pt2 C2_3 C3_3 C4_3 -179.6(8)
C2_3 C3_3 C4_3 C5_3 0.3(17)
C3_3 C4_3 C5_3 C6_3 -1.2(17)
C4_3 C5_3 C6_3 C1_3 1.3(17)
C2_3 C1_3 C6_3 C5_3 -0.6(16)
C7_3 C1_3 C6_3 C5_3 177.8(10)
C14_3 C9_3 C10_3 C11_3 -4.0(17)
C8_3 C9_3 C10_3 C11_3 177.6(11)
C9_3 C10_3 C11_3 C12_3 2.4(19)
C10_3 C11_3 C12_3 C13_3 1(2)
C11_3 C12_3 C13_3 C14_3 -2.7(19)
C12_3 C13_3 C14_3 C9_3 1.1(18)
C12_3 C13_3 C14_3 C15_3 178.9(11)
C10_3 C9_3 C14_3 C13_3 2.2(16)
C8_3 C9_3 C14_3 C13_3 -179.4(10)
C10_3 C9_3 C14_3 C15_3 -175.6(10)
C8_3 C9_3 C14_3 C15_3 2.8(16)
C22_3 C17_3 N18_3 C19_3 0.2(15)
C16_3 C17_3 N18_3 C19_3 -179.4(9)
C22_3 C17_3 N18_3 Pt2 180.0(8)
C16_3 C17_3 N18_3 Pt2 0.4(12)
C17_3 N18_3 C19_3 C20_3 0.7(16)
Pt2 N18_3 C19_3 C20_3 -179.1(9)
N18_3 C19_3 C20_3 C21_3 0.0(18)
C19_3 C20_3 C21_3 C22_3 -1.6(17)
C20_3 C21_3 C22_3 C17_3 2.6(18)
N18_3 C17_3 C22_3 C21_3 -1.8(17)
C16_3 C17_3 C22_3 C21_3 177.7(11)
C7_4 C1_4 C2_4 C3_4 -175.0(9)
C6_4 C1_4 C2_4 C3_4 2.3(14)
C7_4 C1_4 C2_4 Pt2 8.5(13)
C6_4 C1_4 C2_4 Pt2 -174.3(7)
C1_4 C2_4 C3_4 C4_4 0.8(15)
Pt2 C2_4 C3_4 C4_4 177.2(8)
C2_4 C3_4 C4_4 C5_4 -3.2(17)
C3_4 C4_4 C5_4 C6_4 2.4(17)
C4_4 C5_4 C6_4 C1_4 0.6(17)
C7_4 C1_4 C6_4 C5_4 174.3(10)
C2_4 C1_4 C6_4 C5_4 -3.0(15)
C14_4 C9_4 C10_4 C11_4 -1.2(16)
C8_4 C9_4 C10_4 C11_4 176.3(10)
C9_4 C10_4 C11_4 C12_4 3.1(17)
C10_4 C11_4 C12_4 C13_4 -2.8(17)
C11_4 C12_4 C13_4 C14_4 0.7(17)
C12_4 C13_4 C14_4 C15_4 -177.1(10)
C12_4 C13_4 C14_4 C9_4 1.2(15)
C10_4 C9_4 C14_4 C15_4 177.3(10)
C8_4 C9_4 C14_4 C15_4 -0.1(15)
C10_4 C9_4 C14_4 C13_4 -0.9(15)
C8_4 C9_4 C14_4 C13_4 -178.4(9)
C22_4 C17_4 N18_4 C19_4 -2.1(15)
C16_4 C17_4 N18_4 C19_4 -178.3(9)
C22_4 C17_4 N18_4 Pt2 179.6(7)
C16_4 C17_4 N18_4 Pt2 3.5(13)
C17_4 N18_4 C19_4 C20_4 2.8(16)
Pt2 N18_4 C19_4 C20_4 -179.0(8)
N18_4 C19_4 C20_4 C21_4 -1.1(17)
C19_4 C20_4 C21_4 C22_4 -1.2(18)
C20_4 C21_4 C22_4 C17_4 1.8(17)
N18_4 C17_4 C22_4 C21_4 -0.1(16)
C16_4 C17_4 C22_4 C21_4 176.1(10)
